data_4100415
_journal_name_full 'Journal of the American Chemical Society'
_journal_year 2005
_chemical_formula_sum 'C36 H42 Ag2 B2 F8 N10'
_chemical_formula_weight 1004.16
_space_group_IT_number 12
_symmetry_cell_setting monoclinic
_symmetry_space_group_name_Hall '-C 2y'
_symmetry_space_group_name_H-M 'C 1 2/m 1'
_cell_angle_alpha 90.00
_cell_angle_beta 90.2930(10)
_cell_angle_gamma 90.00
_cell_formula_units_Z 2
_cell_length_a 14.9110(10)
_cell_length_b 20.1383(14)
_cell_length_c 7.0209(5)
_cell_measurement_temperature 100(2)
_cell_volume 2108.2(3)
_diffrn_ambient_temperature 100(2)
_exptl_crystal_density_diffrn 1.582
_cod_original_sg_symbol_H-M 'C 2/m'
_cod_database_code 4100415

loop_
_symmetry_equiv_pos_as_xyz
'x, y, z'
'-x, y, -z'
'x+1/2, y+1/2, z'
'-x+1/2, y+1/2, -z'
'-x, -y, -z'
'x, -y, z'
'-x+1/2, -y+1/2, -z'
'x+1/2, -y+1/2, z'

loop_
_atom_site_label
_atom_site_type_symbol
_atom_site_fract_x
_atom_site_fract_y
_atom_site_fract_z
_atom_site_U_iso_or_equiv
_atom_site_adp_type
_atom_site_occupancy
_atom_site_symmetry_multiplicity
_atom_site_calc_flag
_atom_site_refinement_flags
_atom_site_disorder_assembly
_atom_site_disorder_group
Ag1 Ag 0.0000 0.680178(9) 0.5000 0.01869(8) Uani 1 2 d S . .
N2 N -0.13472(10) 0.67890(7) 0.4167(2) 0.0184(3) Uani 1 1 d . . .
N4 N -0.28095(10) 0.66625(7) 0.4172(2) 0.0164(3) Uani 1 1 d . . .
C5 C -0.25774(12) 0.68608(9) 0.2359(3) 0.0198(4) Uani 1 1 d . . .
H5 H -0.2972 0.6929 0.1311 0.024 Uiso 1 1 calc R . .
C6 C -0.36474(12) 0.53452(9) 0.3043(2) 0.0209(4) Uani 1 1 d . . .
H6 H -0.3566 0.5580 0.1883 0.025 Uiso 1 1 calc R . .
C7 C -0.16754(12) 0.69390(9) 0.2369(3) 0.0203(4) Uani 1 1 d . . .
H7 H -0.1324 0.7075 0.1313 0.024 Uiso 1 1 calc R . .
C8 C -0.39197(12) 0.53454(9) 0.6406(2) 0.0197(4) Uani 1 1 d . . .
H8 H -0.4025 0.5579 0.7559 0.024 Uiso 1 1 calc R . .
C9 C -0.37668(11) 0.56961(9) 0.4738(2) 0.0171(3) Uani 1 1 d . . .
C10 C -0.37072(11) 0.64452(9) 0.4754(3) 0.0186(3) Uani 1 1 d . . .
H10A H -0.4162 0.6632 0.3873 0.022 Uiso 1 1 calc R . .
H10B H -0.3835 0.6612 0.6051 0.022 Uiso 1 1 calc R . .
C11 C -0.20111(13) 0.63986(10) 0.7242(2) 0.0237(4) Uani 1 1 d . . .
H11A H -0.1982 0.5913 0.7290 0.036 Uiso 1 1 calc R . .
H11B H -0.2549 0.6552 0.7907 0.036 Uiso 1 1 calc R . .
H11C H -0.1477 0.6586 0.7859 0.036 Uiso 1 1 calc R . .
C12 C -0.20486(12) 0.66192(9) 0.5226(2) 0.0175(3) Uani 1 1 d . . .
F1 F 0.07076(8) 0.83874(6) -0.06023(17) 0.0286(3) Uani 1 1 d . . .
F2 F 0.02985(7) 0.75893(6) 0.14870(16) 0.0282(3) Uani 1 1 d . . .
B3 B 0.0000 0.79916(15) 0.0000 0.0184(5) Uani 1 2 d S . .
C1 C -0.0220(3) 0.5000 0.2541(6) 0.0490(9) Uani 1 2 d S . .
N1 N 0.0543(3) 0.5000 0.2570(6) 0.0663(10) Uani 1 2 d S . .
C3 C -0.1200(3) 0.5000 0.2535(7) 0.0548(10) Uani 1 2 d S . .
H3A H -0.1419 0.4541 0.2486 0.082 Uiso 0.50 1 calc PR . .
H3B H -0.1420 0.5244 0.1418 0.082 Uiso 0.50 1 calc PR . .
H3C H -0.1418 0.5215 0.3696 0.082 Uiso 0.50 1 calc PR . .

loop_
_atom_site_aniso_label
_atom_site_aniso_U_11
_atom_site_aniso_U_22
_atom_site_aniso_U_33
_atom_site_aniso_U_23
_atom_site_aniso_U_13
_atom_site_aniso_U_12
Ag1 0.01439(11) 0.02058(11) 0.02107(11) 0.000 -0.00210(7) 0.000
N2 0.0173(7) 0.0192(8) 0.0189(7) 0.0002(6) -0.0008(6) -0.0009(5)
N4 0.0152(7) 0.0168(7) 0.0173(7) 0.0013(5) -0.0002(6) -0.0002(5)
C5 0.0180(9) 0.0235(9) 0.0177(8) 0.0047(7) -0.0013(7) -0.0014(7)
C6 0.0203(8) 0.0242(10) 0.0184(8) 0.0021(7) 0.0023(7) 0.0004(7)
C7 0.0195(9) 0.0241(9) 0.0173(8) 0.0033(7) 0.0007(7) -0.0036(7)
C8 0.0199(8) 0.0208(9) 0.0185(8) -0.0022(7) 0.0033(6) 0.0003(7)
C9 0.0102(7) 0.0191(8) 0.0220(8) 0.0008(7) 0.0013(6) -0.0001(6)
C10 0.0146(8) 0.0193(9) 0.0219(8) 0.0021(7) 0.0030(6) 0.0011(6)
C11 0.0238(9) 0.0297(10) 0.0175(8) 0.0018(7) -0.0014(7) -0.0017(7)
C12 0.0180(8) 0.0157(8) 0.0188(8) -0.0010(6) 0.0003(7) 0.0003(6)
F1 0.0244(6) 0.0311(6) 0.0302(6) 0.0098(5) 0.0045(5) -0.0058(5)
F2 0.0263(6) 0.0327(6) 0.0255(6) 0.0110(5) -0.0068(5) -0.0069(5)
B3 0.0162(13) 0.0238(14) 0.0152(12) 0.000 -0.0006(10) 0.000
C1 0.049(2) 0.040(2) 0.058(2) 0.000 -0.0049(18) 0.000
N1 0.048(2) 0.072(3) 0.078(3) 0.000 -0.0041(19) 0.000
C3 0.043(2) 0.043(2) 0.078(3) 0.000 -0.008(2) 0.000

loop_
_geom_bond_atom_site_label_1
_geom_bond_atom_site_label_2
_geom_bond_distance
_geom_bond_site_symmetry_2
_geom_bond_publ_flag
Ag1 N2 2.0894(16) . ?
Ag1 N2 2.0894(16) 2_556 ?
N2 C12 1.331(2) . ?
N2 C7 1.385(2) . ?
N4 C12 1.354(2) . ?
N4 C5 1.380(2) . ?
N4 C10 1.468(2) . ?
C5 C7 1.354(3) . ?
C6 C6 1.390(4) 6_565 ?
C6 C9 1.396(2) . ?
C8 C9 1.388(2) . ?
C8 C8 1.391(4) 6_565 ?
C9 C10 1.511(2) . ?
C11 C12 1.484(2) . ?
F1 B3 1.390(2) . ?
F2 B3 1.393(2) . ?
B3 F1 1.390(2) 2 ?
B3 F2 1.393(2) 2 ?
C1 N1 1.138(5) . ?
C1 C3 1.461(6) . ?
